data_7108213
loop_
_publ_author_name
'Sang Chul Lee'
'Akira Ueda'
'Hiromichi Kamo'
'Kazuyuki Takahashi'
'Mikio Uruichi'
'Kaoru Yamamoto'
'Kyuya Yakushi'
'Akiko Nakao'
'Reiji Kumai'
'Kensuke Kobayashi'
'Hironori Nakao'
'Youichi Murakami'
'Hatsumi Mori'

_publ_section_title
;
 Charge-order driven proton arrangement in a hydrogen-bonded
 charge-transfer complex based on a pyridyl-substituted TTF derivative
;
_journal_name_full Chem.Commun.
_journal_page_first 8673
_journal_paper_doi 10.1039/c2cc34296k
_journal_volume 48
_journal_year 2012
_chemical_formula_moiety 'C48 H18 F8 N11 S8'
_chemical_formula_sum 'C48 H18 F8 N11 S8'
_chemical_formula_weight 1157.21
_space_group_IT_number 14
_symmetry_cell_setting monoclinic
_symmetry_Int_Tables_number 14
_symmetry_space_group_name_Hall '-P 2yn'
_symmetry_space_group_name_H-M 'P 1 21/n 1'
_atom_sites_solution_hydrogens geom
_atom_sites_solution_primary direct
_atom_sites_solution_secondary difmap
_cell_angle_alpha 90.0000
_cell_angle_beta 95.8755(7)
_cell_angle_gamma 90.0000
_cell_formula_units_Z 4
_cell_length_a 22.0041(4)
_cell_length_b 7.0211(4)
_cell_length_c 31.0684(7)
_cell_measurement_reflns_used 19490
_cell_measurement_temperature 293
_cell_measurement_theta_max 45.59
_cell_measurement_theta_min 2.38
_cell_volume 4774.6(3)
_computing_cell_refinement 'RAPID AUTO'
_computing_data_collection 'RAPID AUTO (Rigaku, ????)'
_computing_data_reduction 'RAPID AUTO'
_computing_molecular_graphics 'CrystalStructure 4.0'
_computing_publication_material 'CrystalStructure 4.0 (Rigaku, 2010)'
_computing_structure_refinement 'SHELXL97 (Sheldrick, 2008)'
_computing_structure_solution 'SIR2002 (Burla, et al., 2003)'
_diffrn_ambient_temperature 293
_diffrn_detector_area_resol_mean 10.000
_diffrn_measured_fraction_theta_full 0.745
_diffrn_measured_fraction_theta_max 0.745
_diffrn_measurement_device_type 'Rigaku R-AXIS RAPID'
_diffrn_measurement_method \w
_diffrn_radiation_type synchrotron
_diffrn_radiation_wavelength 1.00000
_diffrn_reflns_av_R_equivalents 0.0195
_diffrn_reflns_limit_h_max 21
_diffrn_reflns_limit_h_min -31
_diffrn_reflns_limit_k_max 5
_diffrn_reflns_limit_k_min -7
_diffrn_reflns_limit_l_max 43
_diffrn_reflns_limit_l_min -44
_diffrn_reflns_number 22472
_diffrn_reflns_theta_full 45.58
_diffrn_reflns_theta_max 45.58
_diffrn_standards_number 0
_exptl_absorpt_coefficient_mu 0.000
_exptl_absorpt_correction_type none
_exptl_crystal_colour violet
_exptl_crystal_density_diffrn 1.610
_exptl_crystal_density_method 'not measured'
_exptl_crystal_description platelet
_exptl_crystal_F_000 2332.00
_exptl_crystal_size_max 0.100
_exptl_crystal_size_mid 0.050
_exptl_crystal_size_min 0.050
_refine_diff_density_max 0.450
_refine_diff_density_min -0.230
_refine_ls_extinction_method none
_refine_ls_goodness_of_fit_ref 0.967
_refine_ls_hydrogen_treatment mixed
_refine_ls_number_parameters 680
_refine_ls_number_reflns 10840
_refine_ls_number_restraints 0
_refine_ls_R_factor_gt 0.0436
_refine_ls_shift/su_max 0.001
_refine_ls_structure_factor_coef Fsqd
_refine_ls_weighting_details 'w = 1/[\s^2^(Fo^2^)+(0.0853P)^2^+0.0000P] where P=(Fo^2^+2Fc^2^)/3'
_refine_ls_weighting_scheme calc
_refine_ls_wR_factor_ref 0.1438
_reflns_number_gt 5981
_reflns_number_total 10840
_reflns_threshold_expression F^2^>2.0\s(F^2^)
_cod_data_source_file c2cc34296k.txt
_cod_data_source_block CTcomplex
_cod_database_code 7108213

loop_
_symmetry_equiv_pos_site_id
_symmetry_equiv_pos_as_xyz
1 +X,+Y,+Z
2 1/2-X,1/2+Y,1/2-Z
3 -X,-Y,-Z
4 1/2+X,1/2-Y,1/2+Z

loop_
_atom_site_label
_atom_site_type_symbol
_atom_site_fract_x
_atom_site_fract_y
_atom_site_fract_z
_atom_site_U_iso_or_equiv
_atom_site_adp_type
_atom_site_occupancy
_atom_site_symmetry_multiplicity
_atom_site_calc_flag
_atom_site_refinement_flags
S1 S 0.64394(3) 0.01466(10) 0.37905(2) 0.06312(19) Uani 1.0 4 d .
S2 S 0.71752(3) 0.01586(10) 0.30514(2) 0.06223(19) Uani 1.0 4 d .
S3 S 0.52018(2) 0.00777(9) 0.313906(17) 0.04858(16) Uani 1.0 4 d .
S4 S 0.59361(3) 0.00881(9) 0.239551(19) 0.05537(17) Uani 1.0 4 d .
S5 S 0.69180(3) 0.52842(11) 0.39706(2) 0.0653(2) Uani 1.0 4 d .
S6 S 0.76874(3) 0.51933(10) 0.32657(2) 0.0641(2) Uani 1.0 4 d .
S7 S 0.57146(2) 0.51256(9) 0.329917(18) 0.04806(16) Uani 1.0 4 d .
S8 S 0.64698(3) 0.50922(10) 0.25808(2) 0.05891(19) Uani 1.0 4 d .
F1 F 0.38402(7) 0.3838(3) -0.05445(5) 0.0889(6) Uani 1.0 4 d .
F2 F 0.38027(8) 0.4021(3) 0.02940(5) 0.0913(6) Uani 1.0 4 d .
F3 F 0.58182(7) 0.1670(3) 0.05135(5) 0.0845(5) Uani 1.0 4 d .
F4 F 0.58626(7) 0.1534(3) -0.03215(5) 0.0837(5) Uani 1.0 4 d .
F5 F 0.54263(8) 0.7550(3) 0.43122(5) 0.0921(6) Uani 1.0 4 d .
F6 F 0.42949(8) 0.7271(3) 0.39728(4) 0.0891(6) Uani 1.0 4 d .
F7 F 0.36408(8) 0.7195(3) 0.53729(5) 0.0975(6) Uani 1.0 4 d .
F8 F 0.47675(8) 0.7443(3) 0.57127(5) 0.0947(6) Uani 1.0 4 d .
N1 N 0.28870(10) 0.0182(3) 0.24760(7) 0.0567(6) Uani 1.0 4 d .
N2 N 0.33829(8) 0.5046(3) 0.26234(7) 0.0547(6) Uani 1.0 4 d .
N3 N 0.57879(13) 0.1613(4) -0.13277(8) 0.0871(8) Uani 1.0 4 d .
N4 N 0.39950(11) 0.3274(4) -0.15197(7) 0.0813(8) Uani 1.0 4 d .
N5 N 0.38213(14) 0.3581(5) 0.12877(8) 0.0979(9) Uani 1.0 4 d .
N6 N 0.56572(14) 0.2132(5) 0.14780(8) 0.0939(9) Uani 1.0 4 d .
N7 N 0.60954(15) 0.7881(6) 0.60332(9) 0.1184(12) Uani 1.0 4 d .
N8 N 0.67185(14) 0.8011(6) 0.48010(9) 0.1140(11) Uani 1.0 4 d .
N9 N 0.28924(13) 0.7175(4) 0.36749(9) 0.0891(8) Uani 1.0 4 d .
N10 N 0.23771(16) 0.6572(7) 0.49220(11) 0.1402(15) Uani 1.0 4 d .
N11 N 0.25805(12) 0.7372(5) 0.15721(10) 0.0902(8) Uani 1.0 4 d .
C1 C 0.72216(13) 0.0225(5) 0.39055(10) 0.0742(9) Uani 1.0 4 d .
C2 C 0.75634(12) 0.0239(5) 0.35654(10) 0.0761(9) Uani 1.0 4 d .
C3 C 0.64505(10) 0.0129(4) 0.32303(7) 0.0475(6) Uani 1.0 4 d .
C4 C 0.59280(9) 0.0097(3) 0.29572(7) 0.0438(6) Uani 1.0 4 d .
C5 C 0.51566(10) 0.0129(4) 0.22873(7) 0.0509(6) Uani 1.0 4 d .
C6 C 0.48080(9) 0.0143(3) 0.26210(7) 0.0431(6) Uani 1.0 4 d .
C7 C 0.41387(9) 0.0179(3) 0.25717(7) 0.0416(5) Uani 1.0 4 d .
C8 C 0.38128(10) 0.0624(4) 0.21776(7) 0.0497(6) Uani 1.0 4 d .
C9 C 0.31873(11) 0.0619(4) 0.21388(8) 0.0563(7) Uani 1.0 4 d .
C10 C 0.31798(11) -0.0230(4) 0.28593(9) 0.0595(7) Uani 1.0 4 d .
C11 C 0.38075(10) -0.0237(4) 0.29211(7) 0.0509(6) Uani 1.0 4 d .
C12 C 0.76894(14) 0.5321(5) 0.41067(10) 0.0777(9) Uani 1.0 4 d .
C13 C 0.80449(13) 0.5297(5) 0.37789(10) 0.0787(9) Uani 1.0 4 d .
C14 C 0.69570(10) 0.5193(4) 0.34227(7) 0.0480(6) Uani 1.0 4 d .
C15 C 0.64399(10) 0.5132(3) 0.31315(7) 0.0460(6) Uani 1.0 4 d .
C16 C 0.56919(10) 0.5046(4) 0.24532(7) 0.0509(6) Uani 1.0 4 d .
C17 C 0.53315(9) 0.5071(3) 0.27779(7) 0.0417(5) Uani 1.0 4 d .
C18 C 0.46595(9) 0.5068(3) 0.27269(7) 0.0413(5) Uani 1.0 4 d .
C19 C 0.43338(10) 0.5448(4) 0.23296(7) 0.0497(6) Uani 1.0 4 d .
C20 C 0.37085(10) 0.5425(4) 0.22928(8) 0.0556(7) Uani 1.0 4 d .
C21 C 0.36939(10) 0.4664(4) 0.30060(8) 0.0545(7) Uani 1.0 4 d .
C22 C 0.43233(10) 0.4673(4) 0.30712(7) 0.0491(6) Uani 1.0 4 d .
C23 C 0.54035(13) 0.2054(4) -0.11314(8) 0.0616(7) Uani 1.0 4 d .
C24 C 0.43738(13) 0.3034(4) -0.12443(8) 0.0614(7) Uani 1.0 4 d .
C25 C 0.48817(12) 0.2646(4) -0.09318(7) 0.0571(7) Uani 1.0 4 d .
C26 C 0.48516(11) 0.2690(4) -0.04792(7) 0.0518(6) Uani 1.0 4 d .
C27 C 0.43337(12) 0.3283(4) -0.02863(8) 0.0562(7) Uani 1.0 4 d .
C28 C 0.43060(12) 0.3356(4) 0.01482(8) 0.0570(7) Uani 1.0 4 d .
C29 C 0.48012(12) 0.2823(4) 0.04524(7) 0.0537(6) Uani 1.0 4 d .
C30 C 0.53211(12) 0.2228(4) 0.02581(8) 0.0565(7) Uani 1.0 4 d .
C31 C 0.53472(12) 0.2163(4) -0.01769(8) 0.0551(7) Uani 1.0 4 d .
C32 C 0.47705(13) 0.2926(4) 0.09036(7) 0.0597(7) Uani 1.0 4 d .
C33 C 0.42270(15) 0.3295(5) 0.10997(8) 0.0718(8) Uani 1.0 4 d .
C34 C 0.52774(16) 0.2482(5) 0.12118(9) 0.0726(8) Uani 1.0 4 d .
C35 C 0.59366(14) 0.7806(5) 0.56722(10) 0.0778(9) Uani 1.0 4 d .
C36 C 0.62808(16) 0.7867(5) 0.49749(9) 0.0791(9) Uani 1.0 4 d .
C37 C 0.57736(14) 0.7717(4) 0.52165(8) 0.0649(8) Uani 1.0 4 d .
C38 C 0.51663(12) 0.7556(4) 0.50335(7) 0.0603(7) Uani 1.0 4 d .
C39 C 0.49877(13) 0.7482(4) 0.45818(8) 0.0670(8) Uani 1.0 4 d .
C40 C 0.44044(13) 0.7343(5) 0.44082(8) 0.0661(8) Uani 1.0 4 d .
C41 C 0.38945(13) 0.7216(4) 0.46511(8) 0.0634(7) Uani 1.0 4 d .
C42 C 0.40809(14) 0.7278(5) 0.51038(8) 0.0696(8) Uani 1.0 4 d .
C43 C 0.46604(14) 0.7408(5) 0.52779(8) 0.0664(8) Uani 1.0 4 d .
C44 C 0.32825(13) 0.7073(4) 0.44773(9) 0.0683(8) Uani 1.0 4 d .
C45 C 0.30875(13) 0.7147(5) 0.40294(10) 0.0703(8) Uani 1.0 4 d .
C46 C 0.27859(17) 0.6826(6) 0.47361(11) 0.0943(11) Uani 1.0 4 d .
C47 C 0.27867(18) 0.6954(7) 0.07828(12) 0.1254(15) Uani 1.0 4 d .
C48 C 0.26707(13) 0.7201(5) 0.12254(12) 0.0775(9) Uani 1.0 4 d .
H1 H 0.7403 0.0258 0.4189 0.0890 Uiso 1.0 4 calc R
H2 H 0.7988 0.0288 0.3607 0.0913 Uiso 1.0 4 calc R
H3 H 0.4976 0.0141 0.2003 0.0611 Uiso 1.0 4 calc R
H4 H 0.4020 0.0926 0.1940 0.0596 Uiso 1.0 4 calc R
H5 H 0.2971 0.0923 0.1875 0.0676 Uiso 1.0 4 calc R
H6 H 0.252(2) 0.030(6) 0.2430(13) 0.134(16) Uiso 1.0 4 d .
H7 H 0.2957 -0.0519 0.3090 0.0713 Uiso 1.0 4 calc R
H8 H 0.4009 -0.0515 0.3192 0.0611 Uiso 1.0 4 calc R
H9 H 0.7856 0.5355 0.4394 0.0932 Uiso 1.0 4 calc R
H10 H 0.8469 0.5336 0.3830 0.0944 Uiso 1.0 4 calc R
H11 H 0.5524 0.5004 0.2166 0.0611 Uiso 1.0 4 calc R
H12 H 0.4539 0.5716 0.2090 0.0597 Uiso 1.0 4 calc R
H13 H 0.3499 0.5687 0.2024 0.0667 Uiso 1.0 4 calc R
H14 H 0.3476 0.4379 0.3239 0.0654 Uiso 1.0 4 calc R
H15 H 0.4521 0.4417 0.3344 0.0589 Uiso 1.0 4 calc R
H16A H 0.3050 0.5878 0.0760 0.1505 Uiso 1.0 4 calc R
H17B H 0.2980 0.8077 0.0685 0.1505 Uiso 1.0 4 calc R
H18C H 0.2408 0.6743 0.0607 0.1505 Uiso 1.0 4 calc R

loop_
_atom_site_aniso_label
_atom_site_aniso_U_11
_atom_site_aniso_U_22
_atom_site_aniso_U_33
_atom_site_aniso_U_12
_atom_site_aniso_U_13
_atom_site_aniso_U_23
S1 0.0539(4) 0.0873(6) 0.0481(4) -0.0013(3) 0.0048(3) -0.0007(4)
S2 0.0414(3) 0.0758(5) 0.0714(5) -0.0020(3) 0.0145(3) 0.0027(4)
S3 0.0399(3) 0.0677(5) 0.0391(3) 0.0021(3) 0.0081(2) 0.0010(3)
S4 0.0454(3) 0.0772(5) 0.0456(3) -0.0023(3) 0.0150(3) -0.0022(3)
S5 0.0622(4) 0.0830(6) 0.0510(4) -0.0030(4) 0.0071(3) 0.0028(4)
S6 0.0402(3) 0.0831(6) 0.0697(4) 0.0006(3) 0.0094(3) -0.0025(4)
S7 0.0391(3) 0.0638(5) 0.0422(3) -0.0006(3) 0.0087(2) 0.0009(3)
S8 0.0433(3) 0.0868(6) 0.0489(4) -0.0015(3) 0.0157(3) -0.0001(3)
F1 0.0790(11) 0.1393(16) 0.0485(9) 0.0235(11) 0.0064(8) 0.0034(10)
F2 0.0862(12) 0.1371(16) 0.0543(9) 0.0254(11) 0.0245(8) 0.0024(10)
F3 0.0785(11) 0.1250(15) 0.0491(9) 0.0127(10) 0.0022(8) 0.0079(9)
F4 0.0737(11) 0.1256(15) 0.0539(9) 0.0121(10) 0.0165(8) -0.0010(9)
F5 0.0801(11) 0.1523(17) 0.0465(9) -0.0001(11) 0.0189(8) -0.0021(10)
F6 0.0888(12) 0.1401(17) 0.0385(8) 0.0006(11) 0.0071(8) -0.0006(9)
F7 0.0950(13) 0.1452(18) 0.0566(10) -0.0174(12) 0.0293(9) -0.0040(10)
F8 0.1035(13) 0.1425(16) 0.0395(9) -0.0049(11) 0.0135(8) 0.0001(10)
N1 0.0401(11) 0.0619(16) 0.0670(14) 0.0003(10) 0.0003(10) 0.0010(11)
N2 0.0403(10) 0.0611(15) 0.0623(13) 0.0026(9) 0.0027(9) -0.0053(11)
N3 0.0941(19) 0.110(3) 0.0613(15) 0.0075(16) 0.0255(14) -0.0167(15)
N4 0.0737(16) 0.123(3) 0.0478(13) -0.0103(15) 0.0062(12) -0.0002(14)
N5 0.123(3) 0.115(3) 0.0621(16) 0.0239(19) 0.0384(16) 0.0150(15)
N6 0.115(3) 0.122(3) 0.0444(14) 0.0165(18) 0.0075(14) 0.0155(15)
N7 0.111(3) 0.189(4) 0.0523(16) -0.005(3) -0.0068(15) 0.0081(19)
N8 0.084(2) 0.188(4) 0.0704(18) -0.004(2) 0.0121(15) -0.012(2)
N9 0.0887(18) 0.107(3) 0.0693(17) -0.0048(15) -0.0013(14) 0.0024(16)
N10 0.089(3) 0.233(5) 0.102(3) 0.002(3) 0.0263(19) 0.040(3)
N11 0.0775(18) 0.094(3) 0.099(3) -0.0056(15) 0.0086(16) -0.0042(18)
C1 0.0626(17) 0.087(3) 0.0691(18) -0.0030(15) -0.0132(14) 0.0018(16)
C2 0.0446(14) 0.089(3) 0.091(3) -0.0090(14) -0.0102(14) 0.0105(17)
C3 0.0412(11) 0.0508(16) 0.0513(13) 0.0004(10) 0.0091(9) 0.0008(11)
C4 0.0414(11) 0.0475(15) 0.0439(12) 0.0014(10) 0.0114(9) 0.0016(10)
C5 0.0469(12) 0.0668(18) 0.0396(12) -0.0051(11) 0.0067(9) -0.0013(11)
C6 0.0408(11) 0.0492(15) 0.0402(11) -0.0024(10) 0.0078(8) 0.0003(10)
C7 0.0415(11) 0.0406(14) 0.0429(12) -0.0005(9) 0.0058(9) -0.0022(10)
C8 0.0497(13) 0.0551(16) 0.0447(13) -0.0015(11) 0.0067(10) 0.0024(11)
C9 0.0548(15) 0.0582(17) 0.0535(15) -0.0000(12) -0.0067(11) -0.0010(13)
C10 0.0432(13) 0.075(2) 0.0612(16) -0.0001(12) 0.0129(11) 0.0036(14)
C11 0.0426(12) 0.0676(18) 0.0430(12) 0.0020(11) 0.0063(9) 0.0032(12)
C12 0.0684(18) 0.092(3) 0.0683(19) 0.0040(16) -0.0152(15) 0.0022(17)
C13 0.0481(15) 0.097(3) 0.087(3) 0.0026(15) -0.0145(14) -0.0031(18)
C14 0.0429(12) 0.0496(16) 0.0523(13) 0.0010(10) 0.0087(9) 0.0028(11)
C15 0.0412(11) 0.0511(16) 0.0468(12) 0.0027(10) 0.0100(9) 0.0011(11)
C16 0.0444(12) 0.0673(18) 0.0420(12) -0.0034(11) 0.0093(9) 0.0003(11)
C17 0.0412(11) 0.0422(15) 0.0418(11) -0.0022(9) 0.0054(8) 0.0011(10)
C18 0.0378(10) 0.0393(15) 0.0471(12) 0.0011(9) 0.0061(8) -0.0015(10)
C19 0.0496(13) 0.0557(16) 0.0440(12) 0.0002(11) 0.0055(10) 0.0019(11)
C20 0.0466(13) 0.0667(18) 0.0517(14) 0.0015(12) -0.0040(10) -0.0005(13)
C21 0.0408(12) 0.0666(18) 0.0573(15) 0.0028(11) 0.0114(10) -0.0031(13)
C22 0.0423(12) 0.0604(16) 0.0450(12) 0.0042(11) 0.0071(9) -0.0003(11)
C23 0.0794(19) 0.0647(19) 0.0418(13) -0.0057(14) 0.0113(13) -0.0068(13)
C24 0.0727(18) 0.071(2) 0.0427(14) -0.0121(14) 0.0146(13) -0.0018(13)
C25 0.0688(16) 0.0663(19) 0.0374(13) -0.0106(13) 0.0107(11) -0.0060(12)
C26 0.0677(16) 0.0523(17) 0.0364(12) -0.0119(12) 0.0101(11) -0.0014(11)
C27 0.0682(16) 0.0558(18) 0.0451(14) -0.0015(13) 0.0083(12) 0.0014(12)
C28 0.0736(17) 0.0553(18) 0.0447(14) -0.0007(13) 0.0196(12) 0.0009(12)
C29 0.0774(17) 0.0461(17) 0.0388(12) -0.0064(13) 0.0124(12) 0.0027(11)
C30 0.0689(17) 0.0573(18) 0.0430(13) -0.0063(13) 0.0048(12) 0.0018(12)
C31 0.0640(16) 0.0597(18) 0.0436(13) -0.0051(13) 0.0141(11) -0.0026(12)
C32 0.0883(19) 0.0521(17) 0.0402(13) -0.0041(14) 0.0145(12) 0.0050(12)
C33 0.105(3) 0.072(2) 0.0413(14) 0.0021(17) 0.0205(14) 0.0076(14)
C34 0.111(3) 0.068(2) 0.0424(15) 0.0005(17) 0.0219(16) 0.0061(14)
C35 0.085(2) 0.091(3) 0.0563(18) 0.0016(17) 0.0025(15) 0.0048(16)
C36 0.088(3) 0.096(3) 0.0520(17) 0.0044(18) 0.0020(16) -0.0031(16)
C37 0.083(2) 0.065(2) 0.0468(15) 0.0082(15) 0.0075(13) 0.0030(13)
C38 0.0767(19) 0.062(2) 0.0431(14) 0.0053(14) 0.0100(13) 0.0010(12)
C39 0.080(2) 0.084(3) 0.0393(14) 0.0054(15) 0.0164(13) 0.0015(14)
C40 0.0809(19) 0.083(2) 0.0355(13) 0.0030(15) 0.0104(12) -0.0002(13)
C41 0.0781(19) 0.068(2) 0.0451(14) 0.0035(14) 0.0124(13) 0.0010(13)
C42 0.084(2) 0.082(3) 0.0464(15) 0.0003(16) 0.0240(14) 0.0005(14)
C43 0.090(2) 0.077(2) 0.0332(13) 0.0044(15) 0.0102(13) 0.0006(13)
C44 0.0779(19) 0.074(2) 0.0543(16) 0.0027(15) 0.0151(14) 0.0029(14)
C45 0.0721(18) 0.070(2) 0.0685(19) -0.0008(15) 0.0068(15) 0.0013(16)
C46 0.083(3) 0.128(4) 0.073(3) 0.005(2) 0.0119(18) 0.014(2)
C47 0.106(3) 0.176(5) 0.092(3) 0.027(3) 0.001(3) 0.013(3)
C48 0.0604(18) 0.088(3) 0.083(3) 0.0039(15) 0.0006(16) 0.004(2)

loop_
_atom_type_symbol
_atom_type_description
_atom_type_scat_dispersion_real
_atom_type_scat_dispersion_imag
_atom_type_scat_source
C C 0.0000 0.0000
;
International Tables for Crystallography
(1992, Vol. C, Tables 4.2.6.8 and 6.1.1.4)
;
H H 0.0000 0.0000
;
International Tables for Crystallography
(1992, Vol. C, Table 6.1.1.4)
;
N N 0.0000 0.0000
;
International Tables for Crystallography
(1992, Vol. C, Tables 4.2.6.8 and 6.1.1.4)
;
S S 0.0000 0.0000
;
International Tables for Crystallography
(1992, Vol. C, Tables 4.2.6.8 and 6.1.1.4)
;
F F 0.0000 0.0000
;
International Tables for Crystallography
(1992, Vol. C, Tables 4.2.6.8 and 6.1.1.4)
;

loop_
_geom_angle_atom_site_label_1
_geom_angle_atom_site_label_2
_geom_angle_atom_site_label_3
_geom_angle
_geom_angle_publ_flag
C1 S1 C3 95.25(14) yes
C2 S2 C3 95.01(13) yes
C4 S3 C6 94.91(10) yes
C4 S4 C5 94.79(11) yes
C12 S5 C14 95.56(14) yes
C13 S6 C14 95.13(13) yes
C15 S7 C17 95.36(11) yes
C15 S8 C16 95.24(11) yes
C9 N1 C10 121.5(3) yes
C20 N2 C21 117.20(19) yes
S1 C1 C2 117.4(3) yes
S2 C2 C1 117.2(2) yes
S1 C3 S2 115.18(12) yes
S1 C3 C4 121.78(18) yes
S2 C3 C4 123.04(18) yes
S3 C4 S4 115.20(11) yes
S3 C4 C3 122.80(18) yes
S4 C4 C3 122.00(17) yes
S4 C5 C6 119.00(16) yes
S3 C6 C5 116.06(16) yes
S3 C6 C7 119.65(17) yes
C5 C6 C7 124.3(2) yes
C6 C7 C8 121.2(2) yes
C6 C7 C11 120.88(19) yes
C8 C7 C11 117.89(19) yes
C7 C8 C9 120.0(3) yes
N1 C9 C8 120.5(3) yes
N1 C10 C11 121.0(3) yes
C7 C11 C10 119.1(2) yes
S5 C12 C13 116.9(3) yes
S6 C13 C12 117.4(3) yes
S5 C14 S6 115.03(12) yes
S5 C14 C15 122.03(18) yes
S6 C14 C15 122.93(18) yes
S7 C15 S8 115.49(12) yes
S7 C15 C14 121.82(18) yes
S8 C15 C14 122.68(18) yes
S8 C16 C17 118.47(17) yes
S7 C17 C16 115.44(16) yes
S7 C17 C18 118.95(17) yes
C16 C17 C18 125.6(2) yes
C17 C18 C19 121.2(2) yes
C17 C18 C22 121.73(19) yes
C19 C18 C22 117.11(19) yes
C18 C19 C20 119.7(3) yes
N2 C20 C19 123.4(3) yes
N2 C21 C22 123.0(3) yes
C18 C22 C21 119.6(2) yes
N3 C23 C25 173.4(3) yes
N4 C24 C25 174.2(3) yes
C23 C25 C24 111.7(2) yes
C23 C25 C26 124.2(3) yes
C24 C25 C26 123.9(3) yes
C25 C26 C27 123.6(3) yes
C25 C26 C31 122.9(3) yes
C27 C26 C31 113.5(2) yes
F1 C27 C26 118.3(3) yes
F1 C27 C28 117.9(3) yes
C26 C27 C28 123.8(3) yes
F2 C28 C27 118.5(3) yes
F2 C28 C29 118.5(3) yes
C27 C28 C29 122.9(3) yes
C28 C29 C30 113.2(2) yes
C28 C29 C32 122.5(3) yes
C30 C29 C32 124.3(3) yes
F3 C30 C29 118.8(3) yes
F3 C30 C31 117.6(3) yes
C29 C30 C31 123.7(3) yes
F4 C31 C26 119.1(3) yes
F4 C31 C30 118.0(3) yes
C26 C31 C30 122.9(3) yes
C29 C32 C33 124.3(3) yes
C29 C32 C34 122.7(3) yes
C33 C32 C34 112.7(3) yes
N5 C33 C32 174.4(3) yes
N6 C34 C32 175.6(4) yes
N7 C35 C37 176.8(4) yes
N8 C36 C37 175.7(3) yes
C35 C37 C36 113.1(3) yes
C35 C37 C38 122.6(3) yes
C36 C37 C38 124.3(3) yes
C37 C38 C39 124.0(3) yes
C37 C38 C43 123.9(3) yes
C39 C38 C43 112.0(3) yes
F5 C39 C38 118.2(3) yes
F5 C39 C40 118.1(3) yes
C38 C39 C40 123.8(3) yes
F6 C40 C39 118.0(3) yes
F6 C40 C41 117.5(3) yes
C39 C40 C41 124.5(3) yes
C40 C41 C42 111.1(3) yes
C40 C41 C44 125.5(3) yes
C42 C41 C44 123.4(3) yes
F7 C42 C41 117.4(3) yes
F7 C42 C43 118.0(3) yes
C41 C42 C43 124.6(3) yes
F8 C43 C38 118.1(3) yes
F8 C43 C42 118.0(3) yes
C38 C43 C42 124.0(3) yes
C41 C44 C45 124.0(3) yes
C41 C44 C46 123.4(3) yes
C45 C44 C46 112.6(3) yes
N9 C45 C44 175.4(4) yes
N10 C46 C44 176.1(4) yes
N11 C48 C47 179.2(4) yes
C9 N1 H6 114(3) no
C10 N1 H6 124(3) no
S1 C1 H1 121.313 no
C2 C1 H1 121.303 no
S2 C2 H2 121.413 no
C1 C2 H2 121.417 no
S4 C5 H3 120.493 no
C6 C5 H3 120.503 no
C7 C8 H4 119.977 no
C9 C8 H4 120.004 no
N1 C9 H5 119.777 no
C8 C9 H5 119.752 no
N1 C10 H7 119.501 no
C11 C10 H7 119.519 no
C7 C11 H8 120.450 no
C10 C11 H8 120.429 no
S5 C12 H9 121.545 no
C13 C12 H9 121.551 no
S6 C13 H10 121.315 no
C12 C13 H10 121.327 no
S8 C16 H11 120.766 no
C17 C16 H11 120.766 no
C18 C19 H12 120.156 no
C20 C19 H12 120.176 no
N2 C20 H13 118.292 no
C19 C20 H13 118.285 no
N2 C21 H14 118.486 no
C22 C21 H14 118.511 no
C18 C22 H15 120.213 no
C21 C22 H15 120.198 no
C48 C47 H16A 109.477 no
C48 C47 H17B 109.470 no
C48 C47 H18C 109.473 no
H16A C47 H17B 109.465 no
H16A C47 H18C 109.467 no
H17B C47 H18C 109.476 no

loop_
_geom_bond_atom_site_label_1
_geom_bond_atom_site_label_2
_geom_bond_distance
_geom_bond_publ_flag
S1 C1 1.723(3) yes
S1 C3 1.743(3) yes
S2 C2 1.733(3) yes
S2 C3 1.742(3) yes
S3 C4 1.749(3) yes
S3 C6 1.749(3) yes
S4 C4 1.747(3) yes
S4 C5 1.714(3) yes
S5 C12 1.707(3) yes
S5 C14 1.714(3) yes
S6 C13 1.706(3) yes
S6 C14 1.727(3) yes
S7 C15 1.729(3) yes
S7 C17 1.748(3) yes
S8 C15 1.719(3) yes
S8 C16 1.717(3) yes
F1 C27 1.340(3) yes
F2 C28 1.324(4) yes
F3 C30 1.342(3) yes
F4 C31 1.337(4) yes
F5 C39 1.342(4) yes
F6 C40 1.350(3) yes
F7 C42 1.344(4) yes
F8 C43 1.348(3) yes
N1 C9 1.330(4) yes
N1 C10 1.327(4) yes
N2 C20 1.338(4) yes
N2 C21 1.337(3) yes
N3 C23 1.135(4) yes
N4 C24 1.144(4) yes
N5 C33 1.134(5) yes
N6 C34 1.141(4) yes
N7 C35 1.141(4) yes
N8 C36 1.156(5) yes
N9 C45 1.141(4) yes
N10 C46 1.132(6) yes
N11 C48 1.122(5) yes
C1 C2 1.358(5) yes
C3 C4 1.357(3) yes
C5 C6 1.351(4) yes
C6 C7 1.465(3) yes
C7 C8 1.390(3) yes
C7 C11 1.399(4) yes
C8 C9 1.369(4) yes
C10 C11 1.375(4) yes
C12 C13 1.346(5) yes
C14 C15 1.380(3) yes
C16 C17 1.346(4) yes
C17 C18 1.471(3) yes
C18 C19 1.388(3) yes
C18 C22 1.389(4) yes
C19 C20 1.369(3) yes
C21 C22 1.379(3) yes
C23 C25 1.422(4) yes
C24 C25 1.430(4) yes
C25 C26 1.415(4) yes
C26 C27 1.404(4) yes
C26 C31 1.414(4) yes
C27 C28 1.358(4) yes
C28 C29 1.418(4) yes
C29 C30 1.410(4) yes
C29 C32 1.412(4) yes
C30 C31 1.359(4) yes
C32 C33 1.420(5) yes
C32 C34 1.428(4) yes
C35 C37 1.426(4) yes
C36 C37 1.411(5) yes
C37 C38 1.402(4) yes
C38 C39 1.419(4) yes
C38 C43 1.414(4) yes
C39 C40 1.344(4) yes
C40 C41 1.418(4) yes
C41 C42 1.425(4) yes
C41 C44 1.402(4) yes
C42 C43 1.336(5) yes
C44 C45 1.415(4) yes
C44 C46 1.432(5) yes
C47 C48 1.435(6) yes
N1 H6 0.82(5) no
C1 H1 0.930 no
C2 H2 0.930 no
C5 H3 0.930 no
C8 H4 0.930 no
C9 H5 0.930 no
C10 H7 0.930 no
C11 H8 0.930 no
C12 H9 0.930 no
C13 H10 0.930 no
C16 H11 0.930 no
C19 H12 0.930 no
C20 H13 0.930 no
C21 H14 0.930 no
C22 H15 0.930 no
C47 H16A 0.960 no
C47 H17B 0.960 no
C47 H18C 0.960 no

loop_
_geom_contact_atom_site_label_1
_geom_contact_atom_site_label_2
_geom_contact_distance
_geom_contact_publ_flag
_geom_contact_site_symmetry_2
S1 S3 3.2228(8) no .
S2 S4 3.2328(9) no .
S3 C11 3.081(3) no .
S5 S7 3.2007(8) no .
S6 S8 3.2471(9) no .
S7 C22 3.087(3) no .
F1 F2 2.618(3) no .
F1 N4 3.109(3) no .
F1 C24 2.636(4) no .
F1 C25 2.822(3) no .
F1 C31 3.593(3) no .
F2 N5 3.099(3) no .
F2 C30 3.583(4) no .
F2 C32 2.808(3) no .
F2 C33 2.630(3) no .
F3 F4 2.608(3) no .
F3 N6 3.070(3) no .
F3 C32 2.852(4) no .
F3 C34 2.641(4) no .
F4 N3 3.114(3) no .
F4 C23 2.639(3) no .
F4 C25 2.833(3) no .
F4 C27 3.594(3) no .
F5 F6 2.610(3) no .
F5 N8 3.100(4) no .
F5 C36 2.652(4) no .
F5 C37 2.838(3) no .
F5 C43 3.590(4) no .
F6 N9 3.131(4) no .
F6 C42 3.593(3) no .
F6 C44 2.855(4) no .
F6 C45 2.682(4) no .
F7 F8 2.599(3) no .
F7 N10 3.015(4) no .
F7 C40 3.584(4) no .
F7 C44 2.815(4) no .
F7 C46 2.600(4) no .
F8 N7 3.005(4) no .
F8 C35 2.601(4) no .
F8 C37 2.831(4) no .
F8 C39 3.596(3) no .
N1 C7 2.740(3) no .
N2 C18 2.795(3) no .
N3 C24 3.303(4) no .
N3 C26 3.588(4) no .
N4 C23 3.321(4) no .
N4 C26 3.595(3) no .
N5 C29 3.579(4) no .
N5 C34 3.327(5) no .
N6 C29 3.565(4) no .
N6 C33 3.346(5) no .
N7 C36 3.354(4) no .
N7 C38 3.547(4) no .
N8 C35 3.356(5) no .
N8 C38 3.577(5) no .
N9 C41 3.563(4) no .
N9 C46 3.338(5) no .
N10 C41 3.555(5) no .
N10 C45 3.344(5) no .
C5 C8 2.962(3) no .
C8 C10 2.718(4) no .
C9 C11 2.730(4) no .
C16 C19 2.987(3) no .
C19 C21 2.703(4) no .
C20 C22 2.700(4) no .
C23 C31 2.982(4) no .
C24 C27 2.992(4) no .
C26 C29 2.909(4) no .
C27 C30 2.716(4) no .
C28 C31 2.728(4) no .
C28 C33 2.979(4) no .
C30 C34 2.980(4) no .
C35 C43 2.960(5) no .
C36 C39 2.992(5) no .
C38 C41 2.936(4) no .
C39 C42 2.701(5) no .
C40 C43 2.703(4) no .
C40 C45 3.017(4) no .
C42 C46 2.976(5) no .
S1 S5 3.5995(11) no 1_545
S1 S5 3.7833(11) no .
S1 F5 3.415(2) no 1_545
S1 F7 3.2193(19) no 3_666
S1 F8 3.625(2) no 3_666
S1 N8 3.477(3) no 1_545
S2 S6 3.7032(10) no 1_545
S2 S6 3.7491(10) no .
S2 S8 3.7348(10) no 2_645
S2 C14 3.719(3) no 1_545
S2 C14 3.764(3) no .
S3 S7 3.6735(9) no 1_545
S3 S7 3.7372(9) no .
S3 C17 3.710(3) no 1_545
S3 C17 3.701(3) no .
S3 C22 3.756(3) no .
S4 S6 3.8306(10) no 2_645
S4 S8 3.7250(10) no 1_545
S4 S8 3.7305(10) no .
S4 N4 3.617(3) no 3_655
S4 N6 3.194(3) no .
S4 C16 3.588(3) no 1_545
S4 C16 3.529(3) no .
S5 S1 3.7833(11) no .
S5 S1 3.5995(11) no 1_565
S5 F7 3.036(2) no 3_666
S5 N8 3.278(4) no .
S5 C1 3.624(3) no .
S5 C1 3.543(3) no 1_565
S6 S2 3.7491(10) no .
S6 S2 3.7032(10) no 1_565
S6 S4 3.8306(10) no 2_655
S6 N4 3.776(3) no 4_555
S6 C2 3.619(3) no .
S6 C2 3.680(3) no 1_565
S7 S3 3.7372(9) no .
S7 S3 3.6735(9) no 1_565
S7 F5 3.6896(18) no .
S7 F8 3.8039(19) no 3_666
S7 C4 3.730(3) no .
S7 C4 3.693(3) no 1_565
S8 S2 3.7348(10) no 2_655
S8 S4 3.7305(10) no .
S8 S4 3.7250(10) no 1_565
S8 N4 3.541(3) no 3_665
F1 F3 3.242(3) no 3_665
F1 N10 3.809(5) no 2_545
F1 C1 3.846(4) no 4_454
F1 C2 3.791(4) no 4_454
F1 C29 3.787(3) no 3_665
F1 C30 3.390(4) no 3_665
F2 F4 3.206(3) no 3_665
F2 N10 3.129(5) no 2_545
F2 C26 3.753(3) no 3_665
F2 C30 3.778(4) no 3_665
F2 C31 3.309(4) no 3_665
F2 C46 3.812(5) no 2_545
F2 C47 3.499(5) no .
F3 F1 3.242(3) no 3_665
F3 C12 3.504(4) no 2_645
F3 C13 3.301(4) no 2_645
F3 C25 3.695(4) no 3_655
F3 C26 3.394(3) no 3_655
F3 C27 3.558(4) no 3_655
F3 C27 3.622(4) no 3_665
F3 C31 3.790(3) no 3_655
F4 F2 3.206(3) no 3_665
F4 C28 3.501(4) no 3_655
F4 C28 3.652(4) no 3_665
F4 C29 3.397(3) no 3_655
F4 C30 3.729(4) no 3_655
F4 C32 3.808(3) no 3_655
F4 C47 3.590(5) no 3_665
F5 S1 3.415(2) no 1_565
F5 S7 3.6896(18) no .
F5 F8 3.531(3) no 3_666
F5 F8 3.541(3) no 3_676
F5 C43 3.718(4) no 3_666
F5 C43 3.774(4) no 3_676
F6 N7 3.717(5) no 3_666
F6 N7 3.510(5) no 3_676
F6 C11 3.764(3) no 1_565
F6 C21 3.648(3) no .
F6 C22 3.349(3) no .
F6 C35 3.782(4) no 3_666
F6 C35 3.679(4) no 3_676
F7 S1 3.2193(19) no 3_666
F7 S5 3.036(2) no 3_666
F7 N8 3.767(5) no 3_666
F7 N8 3.487(5) no 3_676
F7 C1 3.575(4) no 3_666
F7 C36 3.724(4) no 3_666
F7 C36 3.641(4) no 3_676
F8 S1 3.625(2) no 3_666
F8 S7 3.8039(19) no 3_666
F8 F5 3.531(3) no 3_666
F8 F5 3.541(3) no 3_676
F8 C39 3.631(4) no 3_666
F8 C39 3.731(4) no 3_676
N1 N2 3.782(3) no 1_545
N1 N2 3.600(3) no .
N1 N2 2.781(3) no 2_545
N1 N11 3.442(4) no 1_545
N1 N11 3.577(4) no 2_545
N1 C20 3.659(4) no 2_545
N1 C21 3.662(3) no 2_545
N2 N1 3.600(3) no .
N2 N1 3.782(3) no 1_565
N2 N1 2.781(3) no 2_555
N2 N9 3.846(4) no .
N2 C7 3.811(3) no .
N2 C8 3.566(3) no .
N2 C9 3.461(4) no .
N2 C9 3.629(3) no 2_555
N2 C10 3.812(4) no .
N2 C10 3.436(4) no 1_565
N2 C10 3.613(3) no 2_555
N2 C11 3.538(3) no 1_565
N3 N5 3.746(5) no 3_655
N3 N5 3.481(5) no 3_665
N3 N11 3.812(4) no 3_665
N3 C5 3.665(4) no 3_655
N3 C8 3.269(4) no 3_655
N3 C19 3.721(4) no 3_665
N3 C32 3.706(4) no 3_655
N3 C33 3.519(4) no 3_655
N3 C33 3.645(4) no 3_665
N3 C34 3.750(5) no 3_655
N3 C47 3.554(5) no 3_665
N3 C48 3.475(4) no 3_665
N4 S4 3.617(3) no 3_655
N4 S6 3.776(3) no 4_454
N4 S8 3.541(3) no 3_665
N4 N6 3.315(5) no 3_665
N4 C2 3.355(4) no 4_454
N4 C13 3.452(4) no 4_454
N4 C16 3.269(4) no 3_665
N4 C34 3.471(4) no 3_665
N5 N3 3.746(5) no 3_655
N5 N3 3.481(5) no 3_665
N5 C8 3.459(4) no .
N5 C9 3.744(4) no .
N5 C19 3.567(4) no .
N5 C20 3.413(4) no .
N5 C23 3.565(5) no 3_665
N5 C47 3.539(5) no .
N5 C48 3.579(5) no .
N6 S4 3.194(3) no .
N6 N4 3.315(5) no 3_665
N6 C5 3.175(4) no .
N6 C13 3.305(5) no 2_645
N6 C16 3.650(4) no .
N6 C23 3.838(4) no 3_655
N6 C24 3.698(4) no 3_655
N6 C24 3.470(4) no 3_665
N7 F6 3.717(5) no 3_666
N7 F6 3.510(5) no 3_676
N7 N11 3.520(4) no 4_565
N7 C11 3.633(4) no 3_666
N7 C21 3.469(4) no 3_666
N7 C22 3.512(4) no 3_666
N7 C40 3.745(5) no 3_676
N7 C48 3.457(5) no 4_565
N8 S1 3.477(3) no 1_565
N8 S5 3.278(4) no .
N8 F7 3.767(5) no 3_666
N8 F7 3.487(5) no 3_676
N8 N10 3.835(6) no 3_666
N8 C1 3.466(5) no 1_565
N8 C12 3.705(5) no .
N8 C42 3.772(5) no 3_676
N8 C46 3.804(6) no 3_666
N8 C47 3.655(5) no 4_565
N9 N2 3.846(4) no .
N9 N11 3.589(4) no 2_545
N9 N11 3.850(4) no 2_555
N9 C9 3.464(4) no 2_555
N9 C10 3.235(4) no 1_565
N9 C11 3.716(4) no 1_565
N9 C21 3.360(4) no .
N9 C48 3.729(5) no 2_545
N9 C48 3.763(5) no 2_555
N10 F1 3.809(5) no 2_555
N10 F2 3.129(5) no 2_555
N10 N8 3.835(6) no 3_666
N10 C12 3.314(5) no 3_666
N11 N1 3.442(4) no 1_565
N11 N1 3.577(4) no 2_555
N11 N3 3.812(4) no 3_665
N11 N7 3.520(4) no 4_464
N11 N9 3.850(4) no 2_545
N11 N9 3.589(4) no 2_555
N11 C9 3.098(4) no 1_565
N11 C10 3.141(4) no 2_555
N11 C20 3.450(4) no .
N11 C21 3.595(4) no 2_555
C1 S5 3.543(3) no 1_545
C1 S5 3.624(3) no .
C1 F1 3.846(4) no 4_555
C1 F7 3.575(4) no 3_666
C1 N8 3.466(5) no 1_545
C1 C12 3.630(5) no 1_545
C1 C12 3.757(5) no .
C1 C14 3.818(4) no .
C2 S6 3.680(3) no 1_545
C2 S6 3.619(3) no .
C2 F1 3.791(4) no 4_555
C2 N4 3.355(4) no 4_555
C2 C12 3.838(5) no 1_545
C2 C13 3.668(5) no 1_545
C2 C13 3.746(5) no .
C2 C14 3.795(4) no 1_545
C2 C14 3.736(4) no .
C3 C14 3.671(4) no 1_545
C3 C14 3.756(4) no .
C3 C15 3.522(4) no 1_545
C3 C15 3.526(4) no .
C4 S7 3.693(3) no 1_545
C4 S7 3.730(3) no .
C4 C15 3.687(3) no 1_545
C4 C15 3.733(3) no .
C4 C16 3.824(4) no .
C4 C17 3.787(3) no 1_545
C4 C17 3.752(3) no .
C5 N3 3.665(4) no 3_655
C5 N6 3.175(4) no .
C5 C16 3.777(4) no 1_545
C5 C16 3.667(4) no .
C5 C17 3.794(4) no .
C5 C19 3.761(4) no 1_545
C5 C34 3.761(4) no .
C6 C17 3.759(3) no 1_545
C6 C17 3.664(3) no .
C6 C18 3.596(3) no 1_545
C6 C18 3.493(3) no .
C6 C19 3.547(4) no 1_545
C6 C22 3.677(4) no .
C7 N2 3.811(3) no .
C7 C18 3.783(3) no 1_545
C7 C18 3.636(3) no .
C7 C19 3.442(4) no 1_545
C7 C19 3.808(4) no .
C7 C20 3.552(4) no 1_545
C7 C21 3.601(4) no .
C7 C22 3.522(4) no .
C8 N2 3.566(3) no .
C8 N3 3.269(4) no 3_655
C8 N5 3.459(4) no .
C8 C19 3.826(4) no 1_545
C8 C19 3.591(4) no .
C8 C20 3.677(4) no 1_545
C8 C20 3.400(4) no .
C9 N2 3.461(4) no .
C9 N2 3.629(3) no 2_545
C9 N5 3.744(4) no .
C9 N9 3.464(4) no 2_545
C9 N11 3.098(4) no 1_545
C9 C20 3.838(4) no 1_545
C9 C20 3.580(4) no .
C9 C48 3.800(5) no 1_545
C10 N2 3.436(4) no 1_545
C10 N2 3.812(4) no .
C10 N2 3.613(3) no 2_545
C10 N9 3.235(4) no 1_545
C10 N11 3.141(4) no 2_545
C10 C20 3.765(4) no 1_545
C10 C21 3.773(4) no 1_545
C10 C21 3.632(4) no .
C11 F6 3.764(3) no 1_545
C11 N2 3.538(3) no 1_545
C11 N7 3.633(4) no 3_666
C11 N9 3.716(4) no 1_545
C11 C19 3.786(4) no 1_545
C11 C20 3.612(4) no 1_545
C11 C21 3.600(4) no 1_545
C11 C21 3.462(4) no .
C11 C22 3.764(4) no 1_545
C11 C22 3.645(4) no .
C12 F3 3.504(4) no 2_655
C12 N8 3.705(5) no .
C12 N10 3.314(5) no 3_666
C12 C1 3.757(5) no .
C12 C1 3.630(5) no 1_565
C12 C2 3.838(5) no 1_565
C13 F3 3.301(4) no 2_655
C13 N4 3.452(4) no 4_555
C13 N6 3.305(5) no 2_655
C13 C2 3.746(5) no .
C13 C2 3.668(5) no 1_565
C13 C24 3.751(4) no 4_555
C14 S2 3.764(3) no .
C14 S2 3.719(3) no 1_565
C14 C1 3.818(4) no .
C14 C2 3.736(4) no .
C14 C2 3.795(4) no 1_565
C14 C3 3.756(4) no .
C14 C3 3.671(4) no 1_565
C15 C3 3.526(4) no .
C15 C3 3.522(4) no 1_565
C15 C4 3.733(3) no .
C15 C4 3.687(3) no 1_565
C16 S4 3.529(3) no .
C16 S4 3.588(3) no 1_565
C16 N4 3.269(4) no 3_665
C16 N6 3.650(4) no .
C16 C4 3.824(4) no .
C16 C5 3.667(4) no .
C16 C5 3.777(4) no 1_565
C17 S3 3.701(3) no .
C17 S3 3.710(3) no 1_565
C17 C4 3.752(3) no .
C17 C4 3.787(3) no 1_565
C17 C5 3.794(4) no .
C17 C6 3.664(3) no .
C17 C6 3.759(3) no 1_565
C18 C6 3.493(3) no .
C18 C6 3.596(3) no 1_565
C18 C7 3.636(3) no .
C18 C7 3.783(3) no 1_565
C19 N3 3.721(4) no 3_665
C19 N5 3.567(4) no .
C19 C5 3.761(4) no 1_565
C19 C6 3.547(4) no 1_565
C19 C7 3.808(4) no .
C19 C7 3.442(4) no 1_565
C19 C8 3.591(4) no .
C19 C8 3.826(4) no 1_565
C19 C11 3.786(4) no 1_565
C20 N1 3.659(4) no 2_555
C20 N5 3.413(4) no .
C20 N11 3.450(4) no .
C20 C7 3.552(4) no 1_565
C20 C8 3.400(4) no .
C20 C8 3.677(4) no 1_565
C20 C9 3.580(4) no .
C20 C9 3.838(4) no 1_565
C20 C10 3.765(4) no 1_565
C20 C11 3.612(4) no 1_565
C21 F6 3.648(3) no .
C21 N1 3.662(3) no 2_555
C21 N7 3.469(4) no 3_666
C21 N9 3.360(4) no .
C21 N11 3.595(4) no 2_545
C21 C7 3.601(4) no .
C21 C10 3.632(4) no .
C21 C10 3.773(4) no 1_565
C21 C11 3.462(4) no .
C21 C11 3.600(4) no 1_565
C22 S3 3.756(3) no .
C22 F6 3.349(3) no .
C22 N7 3.512(4) no 3_666
C22 C6 3.677(4) no .
C22 C7 3.522(4) no .
C22 C11 3.645(4) no .
C22 C11 3.764(4) no 1_565
C23 N5 3.565(5) no 3_665
C23 N6 3.838(4) no 3_655
C23 C32 3.596(4) no 3_655
C23 C32 3.623(4) no 3_665
C23 C33 3.842(4) no 3_655
C23 C33 3.364(4) no 3_665
C23 C34 3.518(5) no 3_655
C24 N6 3.698(4) no 3_655
C24 N6 3.470(4) no 3_665
C24 C13 3.751(4) no 4_454
C24 C32 3.508(4) no 3_665
C24 C34 3.240(4) no 3_665
C25 F3 3.695(4) no 3_655
C25 C29 3.551(4) no 3_665
C25 C32 3.201(4) no 3_665
C25 C33 3.528(4) no 3_665
C25 C34 3.712(4) no 3_655
C25 C34 3.538(4) no 3_665
C26 F2 3.753(3) no 3_665
C26 F3 3.394(3) no 3_655
C26 C28 3.436(4) no 3_665
C26 C29 3.240(4) no 3_665
C26 C30 3.549(4) no 3_655
C26 C30 3.661(4) no 3_665
C26 C32 3.482(4) no 3_665
C27 F3 3.558(4) no 3_655
C27 F3 3.622(4) no 3_665
C27 C28 3.801(4) no 3_665
C27 C29 3.400(4) no 3_665
C27 C30 3.241(4) no 3_665
C27 C31 3.546(4) no 3_665
C28 F4 3.501(4) no 3_655
C28 F4 3.652(4) no 3_665
C28 C26 3.436(4) no 3_665
C28 C27 3.801(4) no 3_665
C28 C30 3.477(4) no 3_665
C28 C31 3.236(4) no 3_665
C29 F1 3.787(3) no 3_665
C29 F4 3.397(3) no 3_655
C29 C25 3.551(4) no 3_665
C29 C26 3.240(4) no 3_665
C29 C27 3.400(4) no 3_665
C29 C31 3.611(4) no 3_655
C29 C31 3.629(4) no 3_665
C30 F1 3.390(4) no 3_665
C30 F2 3.778(4) no 3_665
C30 F4 3.729(4) no 3_655
C30 C26 3.549(4) no 3_655
C30 C26 3.661(4) no 3_665
C30 C27 3.241(4) no 3_665
C30 C28 3.477(4) no 3_665
C30 C30 3.727(4) no 3_655
C30 C31 3.414(4) no 3_655
C31 F2 3.309(4) no 3_665
C31 F3 3.790(3) no 3_655
C31 C27 3.546(4) no 3_665
C31 C28 3.236(4) no 3_665
C31 C29 3.611(4) no 3_655
C31 C29 3.629(4) no 3_665
C31 C30 3.414(4) no 3_655
C31 C31 3.621(4) no 3_655
C32 F4 3.808(3) no 3_655
C32 N3 3.706(4) no 3_655
C32 C23 3.596(4) no 3_655
C32 C23 3.623(4) no 3_665
C32 C24 3.508(4) no 3_665
C32 C25 3.201(4) no 3_665
C32 C26 3.482(4) no 3_665
C33 N3 3.519(4) no 3_655
C33 N3 3.645(4) no 3_665
C33 C23 3.842(4) no 3_655
C33 C23 3.364(4) no 3_665
C33 C25 3.528(4) no 3_665
C34 N3 3.750(5) no 3_655
C34 N4 3.471(4) no 3_665
C34 C5 3.761(4) no .
C34 C23 3.518(5) no 3_655
C34 C24 3.240(4) no 3_665
C34 C25 3.712(4) no 3_655
C34 C25 3.538(4) no 3_665
C35 F6 3.782(4) no 3_666
C35 F6 3.679(4) no 3_676
C35 C40 3.696(5) no 3_666
C35 C40 3.491(5) no 3_676
C35 C41 3.696(5) no 3_666
C35 C41 3.666(5) no 3_676
C36 F7 3.724(4) no 3_666
C36 F7 3.641(4) no 3_676
C36 C41 3.785(5) no 3_666
C36 C41 3.675(5) no 3_676
C36 C42 3.702(5) no 3_666
C36 C42 3.503(5) no 3_676
C37 C39 3.844(4) no 3_676
C37 C40 3.772(4) no 3_666
C37 C40 3.692(4) no 3_676
C37 C41 3.555(4) no 3_666
C37 C41 3.646(4) no 3_676
C37 C42 3.669(4) no 3_666
C37 C42 3.675(4) no 3_676
C37 C43 3.832(4) no 3_676
C38 C38 3.665(4) no 3_666
C38 C38 3.510(4) no 3_676
C38 C39 3.760(4) no 3_666
C38 C39 3.710(4) no 3_676
C38 C42 3.820(4) no 3_666
C38 C43 3.647(4) no 3_666
C38 C43 3.696(4) no 3_676
C39 F8 3.631(4) no 3_666
C39 F8 3.731(4) no 3_676
C39 C37 3.844(4) no 3_676
C39 C38 3.760(4) no 3_666
C39 C38 3.710(4) no 3_676
C39 C43 3.536(5) no 3_666
C39 C43 3.687(5) no 3_676
C40 N7 3.745(5) no 3_676
C40 C35 3.696(5) no 3_666
C40 C35 3.491(5) no 3_676
C40 C37 3.772(4) no 3_666
C40 C37 3.692(4) no 3_676
C41 C35 3.696(5) no 3_666
C41 C35 3.666(5) no 3_676
C41 C36 3.785(5) no 3_666
C41 C36 3.675(5) no 3_676
C41 C37 3.555(4) no 3_666
C41 C37 3.646(4) no 3_676
C42 N8 3.772(5) no 3_676
C42 C36 3.702(5) no 3_666
C42 C36 3.503(5) no 3_676
C42 C37 3.669(4) no 3_666
C42 C37 3.675(4) no 3_676
C42 C38 3.820(4) no 3_666
C43 F5 3.718(4) no 3_666
C43 F5 3.774(4) no 3_676
C43 C37 3.832(4) no 3_676
C43 C38 3.647(4) no 3_666
C43 C38 3.696(4) no 3_676
C43 C39 3.536(5) no 3_666
C43 C39 3.687(5) no 3_676
C46 F2 3.812(5) no 2_555
C46 N8 3.804(6) no 3_666
C47 F2 3.499(5) no .
C47 F4 3.590(5) no 3_665
C47 N3 3.554(5) no 3_665
C47 N5 3.539(5) no .
C47 N8 3.655(5) no 4_464
C48 N3 3.475(4) no 3_665
C48 N5 3.579(5) no .
C48 N7 3.457(5) no 4_464
C48 N9 3.763(5) no 2_545
C48 N9 3.729(5) no 2_555
C48 C9 3.800(5) no 1_565
S1 H2 3.5133 no .
S2 H1 3.5201 no .
S3 H3 3.5133 no .
S3 H8 2.6784 no .
S5 H10 3.4839 no .
S6 H9 3.4886 no .
S7 H11 3.5027 no .
S7 H15 2.6897 no .
N1 H4 3.1789 no .
N1 H8 3.1869 no .
N2 H12 3.2110 no .
N2 H15 3.2146 no .
N11 H16A 3.0112 no .
N11 H17B 3.0191 no .
N11 H18C 3.0149 no .
C3 H1 3.4638 no .
C3 H2 3.4659 no .
C4 H3 3.4497 no .
C5 H4 2.6800 no .
C6 H4 2.6522 no .
C6 H8 2.6616 no .
C7 H3 2.6802 no .
C7 H5 3.2288 no .
C7 H6 3.55(5) no .
C7 H7 3.2320 no .
C8 H3 2.6921 no .
C8 H6 3.04(5) no .
C8 H8 3.2363 no .
C9 H7 3.1508 no .
C10 H5 3.1519 no .
C11 H4 3.2347 no .
C11 H6 3.11(5) no .
C14 H9 3.4367 no .
C14 H10 3.4371 no .
C15 H11 3.4392 no .
C16 H12 2.7096 no .
C17 H12 2.6556 no .
C17 H15 2.6687 no .
C18 H11 2.7072 no .
C18 H13 3.2148 no .
C18 H14 3.2243 no .
C19 H11 2.7351 no .
C19 H15 3.2184 no .
C20 H14 3.1223 no .
C21 H13 3.1209 no .
C22 H12 3.2184 no .
H1 H2 2.3264 no .
H3 H4 2.1653 no .
H4 H5 2.2959 no .
H5 H6 2.1256 no .
H6 H7 2.2519 no .
H7 H8 2.3043 no .
H9 H10 2.3164 no .
H11 H12 2.2117 no .
H12 H13 2.2771 no .
H14 H15 2.2906 no .
S3 H15 3.4821 no .
S4 H11 3.7338 no 1_545
S4 H11 3.6209 no .
S5 H1 3.7292 no .
S5 H1 3.6938 no 1_565
S6 H2 3.6435 no .
S6 H2 3.7700 no 1_565
F1 H1 3.2490 no 4_454
F1 H2 3.1365 no 4_454
F1 H9 3.6474 no 4_454
F1 H10 3.5642 no 4_454
F2 H16A 2.6510 no .
F2 H17B 3.6489 no .
F2 H18C 3.8255 no .
F3 H9 3.0447 no 2_645
F3 H10 2.6158 no 2_645
F4 H16A 3.3982 no 3_665
F4 H17B 2.9027 no 3_665
F6 H8 2.8963 no 1_565
F6 H14 3.4254 no .
F6 H15 2.8777 no .
F7 H1 3.3108 no 3_666
F8 H15 3.4361 no 3_666
N1 H6 3.56(4) no 2_545
N1 H6 3.72(4) no 2_555
N1 H13 3.7594 no 1_545
N1 H13 3.5795 no 2_545
N1 H14 3.5887 no 2_545
N2 H5 3.7655 no .
N2 H5 3.5545 no 2_555
N2 H6 1.98(5) no 2_555
N2 H7 3.5984 no 1_565
N2 H7 3.5244 no 2_555
N2 H8 3.7728 no 1_565
N3 H3 2.8331 no 3_655
N3 H4 2.6730 no 3_655
N3 H5 3.8040 no 3_655
N3 H12 3.0477 no 3_665
N3 H13 3.3804 no 3_665
N3 H16A 3.4383 no 3_665
N3 H17B 3.2070 no 3_665
N4 H2 2.5026 no 4_454
N4 H3 3.7180 no 3_655
N4 H10 3.0338 no 4_454
N4 H11 2.6563 no 3_665
N5 H4 2.7555 no .
N5 H5 3.3180 no .
N5 H12 3.1856 no .
N5 H13 2.8731 no .
N5 H16A 2.7558 no .
N6 H2 3.7456 no 2_655
N6 H3 2.7134 no .
N6 H10 2.5661 no 2_645
N6 H11 2.9754 no .
N7 H7 3.7474 no 3_666
N7 H8 3.0636 no 3_666
N7 H14 2.8433 no 3_666
N7 H15 2.9543 no 3_666
N7 H18C 3.3076 no 4_565
N8 H1 2.9923 no 1_565
N8 H9 3.4630 no .
N8 H17B 3.7763 no 4_565
N8 H18C 2.7980 no 4_565
N9 H5 2.5757 no 2_555
N9 H6 3.70(4) no 2_555
N9 H7 2.4496 no 1_565
N9 H8 3.4175 no 1_565
N9 H14 2.7741 no .
N10 H1 3.5409 no 3_666
N10 H9 2.6145 no 3_666
N10 H16A 3.7559 no 2_555
N10 H17B 3.1442 no 2_545
N10 H18C 3.8193 no 2_545
N11 H5 2.7700 no 1_565
N11 H6 3.38(4) no 1_565
N11 H6 3.45(4) no 2_555
N11 H7 2.6229 no 2_555
N11 H13 2.6222 no .
N11 H14 2.8305 no 2_555
C5 H11 3.7151 no 1_545
C5 H11 3.5458 no .
C5 H12 3.4127 no 1_545
C6 H12 3.5399 no 1_545
C6 H15 3.8393 no .
C7 H12 3.6202 no 1_545
C7 H13 3.7856 no 1_545
C8 H12 3.8202 no 1_545
C8 H13 3.5570 no 1_545
C8 H13 3.6431 no .
C9 H7 3.7190 no 2_555
C9 H13 3.5550 no 1_545
C9 H13 3.6485 no .
C9 H14 3.8272 no 2_545
C10 H5 3.8491 no 2_545
C10 H6 3.57(4) no 2_545
C10 H13 3.8039 no 2_545
C10 H14 3.4826 no .
C11 H14 3.4866 no .
C11 H15 3.8013 no .
C12 H1 3.6239 no .
C12 H1 3.5373 no 1_565
C13 H2 3.5575 no .
C13 H2 3.5454 no 1_565
C18 H8 3.7649 no 1_565
C19 H3 3.7652 no 1_565
C19 H4 3.4424 no .
C20 H4 3.4353 no .
C20 H5 3.7258 no .
C20 H6 2.91(5) no 2_555
C20 H7 3.7937 no 2_555
C21 H5 3.8231 no 2_555
C21 H6 2.89(5) no 2_555
C21 H7 3.7709 no 1_565
C21 H8 3.7352 no .
C21 H8 3.4918 no 1_565
C22 H8 3.7335 no .
C22 H8 3.4764 no 1_565
C23 H3 3.1537 no 3_655
C23 H4 3.5995 no 3_655
C23 H12 3.3774 no 3_665
C23 H16A 3.7694 no 3_665
C23 H17B 3.6855 no 3_665
C24 H2 3.2580 no 4_454
C24 H3 3.6417 no 3_655
C24 H10 3.1164 no 4_454
C24 H11 3.2074 no 3_665
C24 H12 3.8306 no 3_665
C25 H10 3.7586 no 4_454
C33 H3 3.8151 no .
C33 H4 3.1682 no .
C33 H12 3.5200 no .
C33 H13 3.8175 no .
C33 H16A 3.2470 no .
C34 H3 3.0854 no .
C34 H10 3.1583 no 2_645
C34 H11 3.4488 no .
C35 H14 3.8179 no 3_666
C35 H15 3.6644 no 3_666
C35 H18C 3.2791 no 4_565
C36 H18C 3.0146 no 4_565
C37 H18C 3.6951 no 4_565
C44 H18C 3.6114 no 2_555
C45 H5 3.5658 no 2_555
C45 H7 3.3348 no 1_565
C45 H8 3.8292 no 1_565
C45 H14 3.3124 no .
C45 H16A 3.7273 no 2_555
C45 H18C 3.6226 no 2_555
C46 H9 3.5256 no 3_666
C46 H16A 3.6434 no 2_555
C46 H17B 3.3201 no 2_545
C46 H18C 3.7372 no 2_545
C46 H18C 3.6253 no 2_555
C48 H5 3.3261 no 1_565
C48 H7 3.2691 no 2_555
C48 H13 3.1118 no .
C48 H14 3.5118 no 2_555
H1 S5 3.6938 no 1_545
H1 S5 3.7292 no .
H1 F1 3.2490 no 4_555
H1 F7 3.3108 no 3_666
H1 N8 2.9923 no 1_545
H1 N10 3.5409 no 3_666
H1 C12 3.5373 no 1_545
H1 C12 3.6239 no .
H1 H9 3.6220 no 1_545
H1 H9 3.7521 no .
H2 S6 3.7700 no 1_545
H2 S6 3.6435 no .
H2 F1 3.1365 no 4_555
H2 N4 2.5026 no 4_555
H2 N6 3.7456 no 2_645
H2 C13 3.5454 no 1_545
H2 C13 3.5575 no .
H2 C24 3.2580 no 4_555
H2 H10 3.6800 no 1_545
H2 H10 3.7431 no .
H3 N3 2.8331 no 3_655
H3 N4 3.7180 no 3_655
H3 N6 2.7134 no .
H3 C19 3.7652 no 1_545
H3 C23 3.1537 no 3_655
H3 C24 3.6417 no 3_655
H3 C33 3.8151 no .
H3 C34 3.0854 no .
H3 H11 3.8197 no 1_545
H3 H11 3.6387 no .
H3 H12 3.2709 no 1_545
H4 N3 2.6730 no 3_655
H4 N5 2.7555 no .
H4 C19 3.4424 no .
H4 C20 3.4353 no .
H4 C23 3.5995 no 3_655
H4 C33 3.1682 no .
H4 H12 3.8462 no 1_545
H4 H12 3.5675 no .
H4 H13 3.5518 no .
H5 N2 3.7655 no .
H5 N2 3.5545 no 2_545
H5 N3 3.8040 no 3_655
H5 N5 3.3180 no .
H5 N9 2.5757 no 2_545
H5 N11 2.7700 no 1_545
H5 C10 3.8491 no 2_555
H5 C20 3.7258 no .
H5 C21 3.8231 no 2_545
H5 C45 3.5658 no 2_545
H5 C48 3.3261 no 1_545
H5 H7 3.2354 no 2_555
H5 H13 3.5560 no .
H5 H14 3.3473 no 2_545
H6 N1 3.72(4) no 2_545
H6 N1 3.56(4) no 2_555
H6 N2 1.98(5) no 2_545
H6 N9 3.70(4) no 2_545
H6 N11 3.38(4) no 1_545
H6 N11 3.45(4) no 2_545
H6 C10 3.57(4) no 2_555
H6 C20 2.91(5) no 2_545
H6 C21 2.89(5) no 2_545
H6 H6 3.54(6) no 2_545
H6 H6 3.54(6) no 2_555
H6 H7 3.4584 no 2_555
H6 H13 2.9532 no 2_545
H6 H14 2.9261 no 2_545
H7 N2 3.5984 no 1_545
H7 N2 3.5244 no 2_545
H7 N7 3.7474 no 3_666
H7 N9 2.4496 no 1_545
H7 N11 2.6229 no 2_545
H7 C9 3.7190 no 2_545
H7 C20 3.7937 no 2_545
H7 C21 3.7709 no 1_545
H7 C45 3.3348 no 1_545
H7 C48 3.2691 no 2_545
H7 H5 3.2354 no 2_545
H7 H6 3.4584 no 2_545
H7 H13 3.2983 no 2_545
H7 H14 3.7739 no 1_545
H7 H14 3.6379 no .
H8 F6 2.8963 no 1_545
H8 N2 3.7728 no 1_545
H8 N7 3.0636 no 3_666
H8 N9 3.4175 no 1_545
H8 C18 3.7649 no 1_545
H8 C21 3.4918 no 1_545
H8 C21 3.7352 no .
H8 C22 3.4764 no 1_545
H8 C22 3.7335 no .
H8 C45 3.8292 no 1_545
H8 H14 3.7804 no 1_545
H8 H14 3.6382 no .
H8 H15 3.7480 no 1_545
H8 H15 3.6572 no .
H9 F1 3.6474 no 4_555
H9 F3 3.0447 no 2_655
H9 N8 3.4630 no .
H9 N10 2.6145 no 3_666
H9 C46 3.5256 no 3_666
H9 H1 3.7521 no .
H9 H1 3.6220 no 1_565
H10 F1 3.5642 no 4_555
H10 F3 2.6158 no 2_655
H10 N4 3.0338 no 4_555
H10 N6 2.5661 no 2_655
H10 C24 3.1164 no 4_555
H10 C25 3.7586 no 4_555
H10 C34 3.1583 no 2_655
H10 H2 3.7431 no .
H10 H2 3.6800 no 1_565
H11 S4 3.6209 no .
H11 S4 3.7338 no 1_565
H11 N4 2.6563 no 3_665
H11 N6 2.9754 no .
H11 C5 3.5458 no .
H11 C5 3.7151 no 1_565
H11 C24 3.2074 no 3_665
H11 C34 3.4488 no .
H11 H3 3.6387 no .
H11 H3 3.8197 no 1_565
H12 N3 3.0477 no 3_665
H12 N5 3.1856 no .
H12 C5 3.4127 no 1_565
H12 C6 3.5399 no 1_565
H12 C7 3.6202 no 1_565
H12 C8 3.8202 no 1_565
H12 C23 3.3774 no 3_665
H12 C24 3.8306 no 3_665
H12 C33 3.5200 no .
H12 H3 3.2709 no 1_565
H12 H4 3.5675 no .
H12 H4 3.8462 no 1_565
H13 N1 3.7594 no 1_565
H13 N1 3.5795 no 2_555
H13 N3 3.3804 no 3_665
H13 N5 2.8731 no .
H13 N11 2.6222 no .
H13 C7 3.7856 no 1_565
H13 C8 3.6431 no .
H13 C8 3.5570 no 1_565
H13 C9 3.6485 no .
H13 C9 3.5550 no 1_565
H13 C10 3.8039 no 2_555
H13 C33 3.8175 no .
H13 C48 3.1118 no .
H13 H4 3.5518 no .
H13 H5 3.5560 no .
H13 H6 2.9532 no 2_555
H13 H7 3.2983 no 2_555
H14 F6 3.4254 no .
H14 N1 3.5887 no 2_555
H14 N7 2.8433 no 3_666
H14 N9 2.7741 no .
H14 N11 2.8305 no 2_545
H14 C9 3.8272 no 2_555
H14 C10 3.4826 no .
H14 C11 3.4866 no .
H14 C35 3.8179 no 3_666
H14 C45 3.3124 no .
H14 C48 3.5118 no 2_545
H14 H5 3.3473 no 2_555
H14 H6 2.9261 no 2_555
H14 H7 3.6379 no .
H14 H7 3.7739 no 1_565
H14 H8 3.6382 no .
H14 H8 3.7804 no 1_565
H15 S3 3.4821 no .
H15 F6 2.8777 no .
H15 F8 3.4361 no 3_666
H15 N7 2.9543 no 3_666
H15 C6 3.8393 no .
H15 C11 3.8013 no .
H15 C35 3.6644 no 3_666
H15 H8 3.6572 no .
H15 H8 3.7480 no 1_565
H16A F2 2.6510 no .
H16A F4 3.3982 no 3_665
H16A N3 3.4383 no 3_665
H16A N5 2.7558 no .
H16A N10 3.7559 no 2_545
H16A C23 3.7694 no 3_665
H16A C33 3.2470 no .
H16A C45 3.7273 no 2_545
H16A C46 3.6434 no 2_545
H17B F2 3.6489 no .
H17B F4 2.9027 no 3_665
H17B N3 3.2070 no 3_665
H17B N8 3.7763 no 4_464
H17B N10 3.1442 no 2_555
H17B C23 3.6855 no 3_665
H17B C46 3.3201 no 2_555
H18C F2 3.8255 no .
H18C N7 3.3076 no 4_464
H18C N8 2.7980 no 4_464
H18C N10 3.8193 no 2_555
H18C C35 3.2791 no 4_464
H18C C36 3.0146 no 4_464
H18C C37 3.6951 no 4_464
H18C C44 3.6114 no 2_545
H18C C45 3.6226 no 2_545
H18C C46 3.6253 no 2_545
H18C C46 3.7372 no 2_555

loop_
_geom_hbond_atom_site_label_D
_geom_hbond_atom_site_label_H
_geom_hbond_atom_site_label_A
_geom_hbond_site_symmetry_A
_geom_hbond_distance_DA
_geom_hbond_distance_DH
_geom_hbond_distance_HA
_geom_hbond_angle_DHA
_geom_hbond_publ_flag
N1 H6 N2 2_545 2.781(3) 0.819 1.98(5) 168(4) no

loop_
_geom_torsion_atom_site_label_1
_geom_torsion_atom_site_label_2
_geom_torsion_atom_site_label_3
_geom_torsion_atom_site_label_4
_geom_torsion
_geom_torsion_publ_flag
C1 S1 C3 S2 0.88(17) no
C1 S1 C3 C4 -179.06(18) no
C3 S1 C1 C2 -0.3(3) no
C2 S2 C3 S1 -1.05(17) no
C2 S2 C3 C4 178.89(19) no
C3 S2 C2 C1 0.9(3) no
C4 S3 C6 C5 1.77(17) no
C4 S3 C6 C7 -179.12(15) no
C6 S3 C4 S4 -1.98(15) no
C6 S3 C4 C3 177.62(17) no
C4 S4 C5 C6 -0.35(18) no
C5 S4 C4 S3 1.57(15) no
C5 S4 C4 C3 -178.04(17) no
C12 S5 C14 S6 -0.34(17) no
C12 S5 C14 C15 179.87(19) no
C14 S5 C12 C13 0.8(3) no
C13 S6 C14 S5 -0.11(17) no
C13 S6 C14 C15 179.68(19) no
C14 S6 C13 C12 0.7(3) no
C15 S7 C17 C16 0.26(16) no
C15 S7 C17 C18 -179.35(15) no
C17 S7 C15 S8 0.15(15) no
C17 S7 C15 C14 179.24(16) no
C15 S8 C16 C17 0.62(18) no
C16 S8 C15 S7 -0.40(15) no
C16 S8 C15 C14 -179.48(17) no
C9 N1 C10 C11 -0.6(4) no
C10 N1 C9 C8 1.1(4) no
C20 N2 C21 C22 0.9(4) no
C21 N2 C20 C19 -0.4(4) no
S1 C1 C2 S2 -0.4(4) no
S1 C3 C4 S3 0.2(3) no
S1 C3 C4 S4 179.78(13) no
S2 C3 C4 S3 -179.74(13) no
S2 C3 C4 S4 -0.2(3) no
S4 C5 C6 S3 -1.0(3) no
S4 C5 C6 C7 179.93(14) no
S3 C6 C7 C8 166.51(14) no
S3 C6 C7 C11 -13.5(3) no
C5 C6 C7 C8 -14.5(4) no
C5 C6 C7 C11 165.5(2) no
C6 C7 C8 C9 178.99(18) no
C6 C7 C11 C10 -178.53(18) no
C8 C7 C11 C10 1.4(4) no
C11 C7 C8 C9 -1.0(4) no
C7 C8 C9 N1 -0.3(4) no
N1 C10 C11 C7 -0.7(4) no
S5 C12 C13 S6 -1.1(4) no
S5 C14 C15 S7 -0.5(3) no
S5 C14 C15 S8 178.56(13) no
S6 C14 C15 S7 179.77(13) no
S6 C14 C15 S8 -1.2(3) no
S8 C16 C17 S7 -0.6(3) no
S8 C16 C17 C18 178.97(14) no
S7 C17 C18 C19 165.58(14) no
S7 C17 C18 C22 -14.9(3) no
C16 C17 C18 C19 -14.0(4) no
C16 C17 C18 C22 165.5(2) no
C17 C18 C19 C20 179.68(18) no
C17 C18 C22 C21 -179.16(18) no
C19 C18 C22 C21 0.3(3) no
C22 C18 C19 C20 0.2(4) no
C18 C19 C20 N2 -0.2(4) no
N2 C21 C22 C18 -0.9(4) no
C23 C25 C26 C27 179.8(3) no
C23 C25 C26 C31 0.8(4) no
C24 C25 C26 C27 -5.8(4) no
C24 C25 C26 C31 175.1(3) no
C25 C26 C27 F1 0.0(4) no
C25 C26 C27 C28 -178.9(3) no
C25 C26 C31 F4 -2.3(4) no
C25 C26 C31 C30 179.2(3) no
C27 C26 C31 F4 178.6(2) no
C27 C26 C31 C30 0.0(4) no
C31 C26 C27 F1 179.2(2) no
C31 C26 C27 C28 0.2(4) no
F1 C27 C28 F2 -2.0(4) no
F1 C27 C28 C29 -179.4(2) no
C26 C27 C28 F2 177.0(3) no
C26 C27 C28 C29 -0.4(4) no
F2 C28 C29 C30 -177.0(2) no
F2 C28 C29 C32 1.8(4) no
C27 C28 C29 C30 0.4(4) no
C27 C28 C29 C32 179.2(3) no
C28 C29 C30 F3 -179.4(2) no
C28 C29 C30 C31 -0.2(4) no
C28 C29 C32 C33 9.5(4) no
C28 C29 C32 C34 -176.8(2) no
C30 C29 C32 C33 -171.8(3) no
C30 C29 C32 C34 1.9(4) no
C32 C29 C30 F3 1.8(4) no
C32 C29 C30 C31 -179.0(3) no
F3 C30 C31 F4 0.6(4) no
F3 C30 C31 C26 179.2(2) no
C29 C30 C31 F4 -178.6(3) no
C29 C30 C31 C26 -0.0(4) no
C35 C37 C38 C39 179.4(3) no
C35 C37 C38 C43 -2.0(5) no
C36 C37 C38 C39 1.4(5) no
C36 C37 C38 C43 -180.0(3) no
C37 C38 C39 F5 0.7(4) no
C37 C38 C39 C40 -179.4(3) no
C37 C38 C43 F8 0.8(4) no
C37 C38 C43 C42 179.1(3) no
C39 C38 C43 F8 179.5(3) no
C39 C38 C43 C42 -2.2(4) no
C43 C38 C39 F5 -178.0(3) no
C43 C38 C39 C40 1.8(4) no
F5 C39 C40 F6 0.3(4) no
F5 C39 C40 C41 178.6(3) no
C38 C39 C40 F6 -179.6(3) no
C38 C39 C40 C41 -1.3(5) no
F6 C40 C41 C42 179.0(2) no
F6 C40 C41 C44 -1.8(4) no
C39 C40 C41 C42 0.7(4) no
C39 C40 C41 C44 179.9(3) no
C40 C41 C42 F7 179.2(3) no
C40 C41 C42 C43 -1.0(4) no
C40 C41 C44 C45 -3.8(5) no
C40 C41 C44 C46 175.9(3) no
C42 C41 C44 C45 175.3(3) no
C42 C41 C44 C46 -5.0(5) no
C44 C41 C42 F7 -0.0(5) no
C44 C41 C42 C43 179.8(3) no
F7 C42 C43 F8 0.1(4) no
F7 C42 C43 C38 -178.3(3) no
C41 C42 C43 F8 -179.7(3) no
C41 C42 C43 C38 1.9(5) no
